data_4302452
loop_
_publ_author_name
'Jocelyn Alc\'antara-Garc\'ia'
'Vojtech Jancik'
'Joaqu\'in Barroso'
'Sandra Hidalgo-Bonilla'
'Raymundo Cea-Olivares'
'Rub\'en A. Toscano'
'M\'onica Moya-Cabrera'

_publ_section_title
;
Coordination Diversity of Aluminum Centers Molded by Triazole Based
Chalcogen Ligands
;
_journal_name_full 'Inorganic Chemistry'
_journal_page_first 5874
_journal_page_last 5883
_journal_paper_doi 10.1021/ic900166u
_journal_volume 48
_journal_year 2009
_chemical_formula_moiety 'C28 H26 Al N3 O2 P2'
_chemical_formula_sum 'C28 H26 Al N3 O2 P2'
_chemical_formula_weight 525.44
_chemical_name_systematic
;
 ?
;
_space_group_IT_number 2
_symmetry_cell_setting triclinic
_symmetry_space_group_name_Hall '-P 1'
_symmetry_space_group_name_H-M 'P -1'
_atom_sites_solution_hydrogens geom
_atom_sites_solution_primary direct
_atom_sites_solution_secondary difmap
_audit_creation_method SHELXL-97
_cell_angle_alpha 102.35(3)
_cell_angle_beta 100.14(3)
_cell_angle_gamma 104.43(2)
_cell_formula_units_Z 2
_cell_length_a 8.765(2)
_cell_length_b 11.598(2)
_cell_length_c 14.047(4)
_cell_measurement_reflns_used 5676
_cell_measurement_temperature 173(2)
_cell_measurement_theta_max 25.40
_cell_measurement_theta_min 2.47
_cell_volume 1310.6(6)
_computing_cell_refinement 'Bruker AXS SAINT (v 7.01A, Bruker 2003)'
_computing_data_collection 'SMART V 5.625 (Bruker, 1999)'
_computing_data_reduction 'Bruker AXS SAINT (v 7.01A, Bruker 2003)'
_computing_molecular_graphics 'Bruker AXS SHELXTL (v 6.12)'
_computing_publication_material 'SHELXL-97 (Sheldrick, 1997)'
_computing_structure_refinement 'SHELXL-97 (Sheldrick, 1997)'
_computing_structure_solution 'SHELXS-97 (Sheldrick, 1990)'
_diffrn_ambient_temperature 173(2)
_diffrn_detector_area_resol_mean 0.661
_diffrn_measured_fraction_theta_full 0.985
_diffrn_measured_fraction_theta_max 0.985
_diffrn_measurement_device_type 'Bruker Smart Apex CCD diffractometer'
_diffrn_measurement_method 'omega scan'
_diffrn_radiation_monochromator graphite
_diffrn_radiation_source 'fine-focus sealed tube'
_diffrn_radiation_type MoK\a
_diffrn_radiation_wavelength 0.71073
_diffrn_reflns_av_R_equivalents 0.0372
_diffrn_reflns_av_sigmaI/netI 0.0449
_diffrn_reflns_limit_h_max 10
_diffrn_reflns_limit_h_min -10
_diffrn_reflns_limit_k_max 13
_diffrn_reflns_limit_k_min -13
_diffrn_reflns_limit_l_max 16
_diffrn_reflns_limit_l_min -16
_diffrn_reflns_number 13491
_diffrn_reflns_theta_full 25.51
_diffrn_reflns_theta_max 25.51
_diffrn_reflns_theta_min 1.53
_exptl_absorpt_coefficient_mu 0.231
_exptl_absorpt_correction_T_max 0.9892
_exptl_absorpt_correction_T_min 0.9303
_exptl_absorpt_correction_type multi-scan
_exptl_absorpt_process_details 'Sadabs, Sheldrick 1996'
_exptl_crystal_colour colorless
_exptl_crystal_density_diffrn 1.331
_exptl_crystal_density_method 'not measured'
_exptl_crystal_description plate
_exptl_crystal_F_000 548
_exptl_crystal_size_max 0.32
_exptl_crystal_size_mid 0.18
_exptl_crystal_size_min 0.03
_refine_diff_density_max 0.462
_refine_diff_density_min -0.249
_refine_diff_density_rms 0.061
_refine_ls_extinction_method none
_refine_ls_goodness_of_fit_ref 1.052
_refine_ls_hydrogen_treatment constr
_refine_ls_matrix_type full
_refine_ls_number_parameters 327
_refine_ls_number_reflns 4827
_refine_ls_number_restraints 0
_refine_ls_restrained_S_all 1.052
_refine_ls_R_factor_all 0.0612
_refine_ls_R_factor_gt 0.0490
_refine_ls_shift/su_max 0.001
_refine_ls_shift/su_mean 0.000
_refine_ls_structure_factor_coef Fsqd
_refine_ls_weighting_details 'calc w=1/[\s^2^(Fo^2^)+(0.0516P)^2^+0.7666P] where P=(Fo^2^+2Fc^2^)/3'
_refine_ls_weighting_scheme calc
_refine_ls_wR_factor_gt 0.1102
_refine_ls_wR_factor_ref 0.1158
_reflns_number_gt 4017
_reflns_number_total 4827
_reflns_threshold_expression >2sigma(I)
_cod_data_source_file ic900166u_si_003.cif
_cod_data_source_block trin
_cod_depositor_comments
;
The following automatic conversions were performed:
'_symmetry_cell_setting' value 'Triclinic' changed to 'triclinic'
according to '/home/saulius/struct/CIF-dictionaries/cif_core.dic'
dictionary named 'cif_core.dic' version 2.4.1 from 2010-06-29.

Automatic conversion script
Id: cif_fix_enum 1527 2010-12-29 10:47:43Z saulius 
;
_cod_database_code 4302452

loop_
_symmetry_equiv_pos_as_xyz
'x, y, z'
'-x, -y, -z'

loop_
_atom_site_label
_atom_site_type_symbol
_atom_site_fract_x
_atom_site_fract_y
_atom_site_fract_z
_atom_site_U_iso_or_equiv
_atom_site_adp_type
_atom_site_occupancy
_atom_site_symmetry_multiplicity
_atom_site_calc_flag
_atom_site_refinement_flags
_atom_site_disorder_assembly
_atom_site_disorder_group
P1 P 0.32215(8) 0.53359(5) 0.76812(4) 0.02110(16) Uani 1 1 d . . .
O1 O 0.2917(2) 0.61585(14) 0.85840(11) 0.0252(4) Uani 1 1 d . . .
Al1 Al 0.34525(9) 0.77491(7) 0.93366(5) 0.02572(19) Uani 1 1 d . . .
N1 N 0.2991(3) 0.52240(19) 0.57201(15) 0.0304(5) Uani 1 1 d . . .
C1 C 0.2898(3) 0.5897(2) 0.66101(17) 0.0221(5) Uani 1 1 d . . .
P2 P 0.22973(8) 0.82717(6) 0.72536(5) 0.02273(16) Uani 1 1 d . . .
O2 O 0.3171(2) 0.84876(15) 0.83360(12) 0.0296(4) Uani 1 1 d . . .
N2 N 0.2742(3) 0.5864(2) 0.50529(15) 0.0344(5) Uani 1 1 d . . .
C2 C 0.2582(3) 0.6976(2) 0.64584(17) 0.0221(5) Uani 1 1 d . . .
N3 N 0.2489(3) 0.6927(2) 0.54809(15) 0.0298(5) Uani 1 1 d . . .
C3 C 0.1839(3) 0.3820(2) 0.73942(17) 0.0226(5) Uani 1 1 d . . .
C4 C 0.2126(3) 0.3047(2) 0.7995(2) 0.0330(6) Uani 1 1 d . . .
H4A H 0.3100 0.3298 0.8508 0.040 Uiso 1 1 calc R . .
C5 C 0.1003(4) 0.1927(3) 0.7847(2) 0.0421(7) Uani 1 1 d . . .
H5A H 0.1198 0.1406 0.8263 0.051 Uiso 1 1 calc R . .
C6 C -0.0404(3) 0.1551(2) 0.7100(2) 0.0386(7) Uani 1 1 d . . .
H6A H -0.1178 0.0773 0.7001 0.046 Uiso 1 1 calc R . .
C7 C -0.0692(3) 0.2304(2) 0.6495(2) 0.0336(6) Uani 1 1 d . . .
H7A H -0.1663 0.2043 0.5979 0.040 Uiso 1 1 calc R . .
C8 C 0.0424(3) 0.3429(2) 0.66384(18) 0.0270(6) Uani 1 1 d . . .
H8A H 0.0226 0.3944 0.6217 0.032 Uiso 1 1 calc R . .
C9 C 0.5248(3) 0.5236(2) 0.79707(17) 0.0237(5) Uani 1 1 d . . .
C10 C 0.6019(3) 0.5412(2) 0.89694(19) 0.0307(6) Uani 1 1 d . . .
H10A H 0.5489 0.5618 0.9487 0.037 Uiso 1 1 calc R . .
C11 C 0.7554(3) 0.5288(3) 0.9204(2) 0.0402(7) Uani 1 1 d . . .
H11A H 0.8071 0.5391 0.9884 0.048 Uiso 1 1 calc R . .
C12 C 0.8338(3) 0.5014(3) 0.8458(2) 0.0387(7) Uani 1 1 d . . .
H12A H 0.9399 0.4935 0.8626 0.046 Uiso 1 1 calc R . .
C13 C 0.7595(3) 0.4852(3) 0.7472(2) 0.0345(6) Uani 1 1 d . . .
H13A H 0.8145 0.4666 0.6960 0.041 Uiso 1 1 calc R . .
C14 C 0.6049(3) 0.4960(2) 0.72252(18) 0.0280(6) Uani 1 1 d . . .
H14A H 0.5535 0.4845 0.6543 0.034 Uiso 1 1 calc R . .
C15 C 0.0178(3) 0.8062(2) 0.71284(18) 0.0254(5) Uani 1 1 d . . .
C16 C -0.0951(3) 0.7341(2) 0.6247(2) 0.0318(6) Uani 1 1 d . . .
H16A H -0.0617 0.6882 0.5721 0.038 Uiso 1 1 calc R . .
C17 C -0.2568(3) 0.7295(3) 0.6140(2) 0.0397(7) Uani 1 1 d . . .
H17A H -0.3346 0.6803 0.5538 0.048 Uiso 1 1 calc R . .
C18 C -0.3043(4) 0.7955(3) 0.6898(3) 0.0452(8) Uani 1 1 d . . .
H18A H -0.4148 0.7938 0.6810 0.054 Uiso 1 1 calc R . .
C19 C -0.1947(4) 0.8644(3) 0.7788(2) 0.0445(8) Uani 1 1 d . . .
H19A H -0.2304 0.9074 0.8318 0.053 Uiso 1 1 calc R . .
C20 C -0.0322(3) 0.8709(2) 0.7911(2) 0.0343(6) Uani 1 1 d . . .
H20A H 0.0444 0.9189 0.8521 0.041 Uiso 1 1 calc R . .
C21 C 0.3110(3) 0.9598(2) 0.68394(18) 0.0255(5) Uani 1 1 d . . .
C22 C 0.2266(4) 0.9793(2) 0.5985(2) 0.0381(7) Uani 1 1 d . . .
H22A H 0.1227 0.9239 0.5629 0.046 Uiso 1 1 calc R . .
C23 C 0.2941(4) 1.0793(3) 0.5657(2) 0.0488(8) Uani 1 1 d . . .
H23A H 0.2371 1.0921 0.5067 0.059 Uiso 1 1 calc R . .
C24 C 0.4434(4) 1.1609(3) 0.6177(2) 0.0505(8) Uani 1 1 d . . .
H24A H 0.4895 1.2295 0.5942 0.061 Uiso 1 1 calc R . .
C25 C 0.5261(4) 1.1432(3) 0.7038(2) 0.0457(8) Uani 1 1 d . . .
H25A H 0.6283 1.2005 0.7404 0.055 Uiso 1 1 calc R . .
C26 C 0.4609(3) 1.0426(2) 0.7367(2) 0.0338(6) Uani 1 1 d . . .
H26A H 0.5185 1.0299 0.7956 0.041 Uiso 1 1 calc R . .
C27 C 0.5754(3) 0.8370(3) 1.0007(2) 0.0374(7) Uani 1 1 d . . .
H27A H 0.6384 0.8090 0.9544 0.056 Uiso 1 1 calc R . .
H27B H 0.5947 0.8057 1.0598 0.056 Uiso 1 1 calc R . .
H27C H 0.6090 0.9276 1.0217 0.056 Uiso 1 1 calc R . .
C28 C 0.1859(4) 0.7880(3) 1.0127(2) 0.0400(7) Uani 1 1 d . . .
H28A H 0.0764 0.7534 0.9683 0.060 Uiso 1 1 calc R . .
H28B H 0.2037 0.8752 1.0463 0.060 Uiso 1 1 calc R . .
H28C H 0.1973 0.7421 1.0631 0.060 Uiso 1 1 calc R . .

loop_
_atom_site_aniso_label
_atom_site_aniso_U_11
_atom_site_aniso_U_22
_atom_site_aniso_U_33
_atom_site_aniso_U_23
_atom_site_aniso_U_13
_atom_site_aniso_U_12
P1 0.0237(3) 0.0192(3) 0.0213(3) 0.0073(2) 0.0037(2) 0.0078(3)
O1 0.0309(10) 0.0217(9) 0.0234(8) 0.0074(7) 0.0057(7) 0.0082(7)
Al1 0.0314(4) 0.0230(4) 0.0213(4) 0.0053(3) 0.0027(3) 0.0088(3)
N1 0.0399(13) 0.0299(12) 0.0246(11) 0.0099(9) 0.0061(9) 0.0153(10)
C1 0.0215(12) 0.0212(12) 0.0237(12) 0.0078(9) 0.0025(10) 0.0073(10)
P2 0.0242(3) 0.0191(3) 0.0246(3) 0.0078(2) 0.0021(3) 0.0068(3)
O2 0.0375(11) 0.0224(9) 0.0250(9) 0.0059(7) -0.0001(8) 0.0081(8)
N2 0.0450(14) 0.0377(13) 0.0255(11) 0.0115(10) 0.0070(10) 0.0193(11)
C2 0.0199(12) 0.0229(12) 0.0236(12) 0.0084(10) 0.0025(10) 0.0066(10)
N3 0.0353(13) 0.0326(12) 0.0250(11) 0.0109(9) 0.0042(9) 0.0158(10)
C3 0.0245(13) 0.0199(12) 0.0241(12) 0.0054(9) 0.0070(10) 0.0076(10)
C4 0.0321(15) 0.0265(14) 0.0353(14) 0.0121(11) -0.0044(12) 0.0053(12)
C5 0.0455(18) 0.0294(15) 0.0482(17) 0.0226(13) -0.0031(14) 0.0054(13)
C6 0.0325(16) 0.0265(14) 0.0486(17) 0.0141(12) 0.0000(13) -0.0022(12)
C7 0.0248(14) 0.0328(15) 0.0364(15) 0.0080(12) -0.0015(11) 0.0042(12)
C8 0.0273(14) 0.0271(13) 0.0281(13) 0.0109(10) 0.0035(11) 0.0100(11)
C9 0.0241(13) 0.0198(12) 0.0275(13) 0.0097(10) 0.0027(10) 0.0065(10)
C10 0.0321(15) 0.0369(15) 0.0265(13) 0.0119(11) 0.0079(11) 0.0129(12)
C11 0.0369(16) 0.0541(19) 0.0303(15) 0.0142(13) -0.0002(12) 0.0179(14)
C12 0.0293(15) 0.0473(17) 0.0440(16) 0.0168(13) 0.0050(13) 0.0184(13)
C13 0.0323(15) 0.0390(16) 0.0379(15) 0.0131(12) 0.0122(12) 0.0156(13)
C14 0.0319(14) 0.0278(13) 0.0258(13) 0.0089(10) 0.0047(11) 0.0115(11)
C15 0.0275(14) 0.0188(12) 0.0331(13) 0.0129(10) 0.0080(11) 0.0069(10)
C16 0.0298(15) 0.0253(13) 0.0401(15) 0.0110(11) 0.0078(12) 0.0065(11)
C17 0.0256(15) 0.0324(15) 0.0585(19) 0.0171(14) 0.0059(13) 0.0033(12)
C18 0.0258(15) 0.0338(16) 0.081(2) 0.0235(16) 0.0181(16) 0.0070(13)
C19 0.0477(19) 0.0355(16) 0.064(2) 0.0183(15) 0.0307(16) 0.0206(15)
C20 0.0394(16) 0.0283(14) 0.0393(15) 0.0130(12) 0.0126(13) 0.0120(12)
C21 0.0275(14) 0.0217(12) 0.0294(13) 0.0094(10) 0.0064(11) 0.0094(11)
C22 0.0386(17) 0.0307(15) 0.0398(15) 0.0167(12) -0.0019(13) 0.0029(13)
C23 0.061(2) 0.0365(17) 0.0442(17) 0.0240(14) 0.0002(15) 0.0046(15)
C24 0.064(2) 0.0299(16) 0.058(2) 0.0220(14) 0.0182(17) 0.0025(15)
C25 0.0374(17) 0.0348(16) 0.0563(19) 0.0148(14) 0.0067(15) -0.0034(13)
C26 0.0292(15) 0.0287(14) 0.0389(15) 0.0104(12) 0.0015(12) 0.0044(12)
C27 0.0397(17) 0.0314(15) 0.0350(15) 0.0079(12) -0.0036(12) 0.0093(13)
C28 0.0498(19) 0.0341(16) 0.0357(15) 0.0057(12) 0.0137(14) 0.0128(14)

loop_
_atom_type_symbol
_atom_type_description
_atom_type_scat_dispersion_real
_atom_type_scat_dispersion_imag
_atom_type_scat_source
C C 0.0033 0.0016 'International Tables Vol C Tables 4.2.6.8 and 6.1.1.4'
H H 0.0000 0.0000 'International Tables Vol C Tables 4.2.6.8 and 6.1.1.4'
N N 0.0061 0.0033 'International Tables Vol C Tables 4.2.6.8 and 6.1.1.4'
O O 0.0106 0.0060 'International Tables Vol C Tables 4.2.6.8 and 6.1.1.4'
Al Al 0.0645 0.0514 'International Tables Vol C Tables 4.2.6.8 and 6.1.1.4'
P P 0.1023 0.0942 'International Tables Vol C Tables 4.2.6.8 and 6.1.1.4'

loop_
_geom_angle_atom_site_label_1
_geom_angle_atom_site_label_2
_geom_angle_atom_site_label_3
_geom_angle
_geom_angle_site_symmetry_1
_geom_angle_site_symmetry_3
_geom_angle_publ_flag
O1 P1 C1 111.28(10) . . ?
O1 P1 C3 108.98(11) . . ?
C1 P1 C3 107.95(12) . . ?
O1 P1 C9 109.91(11) . . ?
C1 P1 C9 110.16(12) . . ?
C3 P1 C9 108.48(11) . . ?
P1 O1 Al1 143.22(11) . . ?
O2 Al1 O1 99.02(8) . . ?
O2 Al1 C28 110.51(11) . . ?
O1 Al1 C28 108.45(11) . . ?
O2 Al1 C27 106.62(11) . . ?
O1 Al1 C27 111.06(11) . . ?
C28 Al1 C27 119.28(13) . . ?
N2 N1 C1 106.87(19) . . ?
N1 C1 C2 107.6(2) . . ?
N1 C1 P1 119.08(17) . . ?
C2 C1 P1 133.30(18) . . ?
O2 P2 C2 111.44(11) . . ?
O2 P2 C15 111.26(11) . . ?
C2 P2 C15 109.50(12) . . ?
O2 P2 C21 108.83(11) . . ?
C2 P2 C21 107.80(11) . . ?
C15 P2 C21 107.89(11) . . ?
P2 O2 Al1 143.75(11) . . ?
N1 N2 N3 111.16(19) . . ?
N3 C2 C1 107.3(2) . . ?
N3 C2 P2 119.08(18) . . ?
C1 C2 P2 133.63(18) . . ?
N2 N3 C2 107.1(2) . . ?
C8 C3 C4 119.2(2) . . ?
C8 C3 P1 121.53(19) . . ?
C4 C3 P1 119.09(19) . . ?
C5 C4 C3 120.0(2) . . ?
C4 C5 C6 120.4(3) . . ?
C5 C6 C7 120.0(3) . . ?
C8 C7 C6 120.0(2) . . ?
C7 C8 C3 120.3(2) . . ?
C14 C9 C10 119.4(2) . . ?
C14 C9 P1 121.61(18) . . ?
C10 C9 P1 118.94(19) . . ?
C11 C10 C9 119.9(2) . . ?
C12 C11 C10 120.2(3) . . ?
C13 C12 C11 120.4(3) . . ?
C12 C13 C14 120.0(3) . . ?
C13 C14 C9 120.1(2) . . ?
C16 C15 C20 120.1(2) . . ?
C16 C15 P2 121.2(2) . . ?
C20 C15 P2 118.6(2) . . ?
C17 C16 C15 119.6(3) . . ?
C18 C17 C16 120.0(3) . . ?
C17 C18 C19 121.0(3) . . ?
C18 C19 C20 120.0(3) . . ?
C19 C20 C15 119.2(3) . . ?
C26 C21 C22 119.8(2) . . ?
C26 C21 P2 119.61(19) . . ?
C22 C21 P2 120.5(2) . . ?
C23 C22 C21 119.6(3) . . ?
C22 C23 C24 120.6(3) . . ?
C23 C24 C25 120.0(3) . . ?
C26 C25 C24 120.1(3) . . ?
C25 C26 C21 119.9(3) . . ?

loop_
_geom_bond_atom_site_label_1
_geom_bond_atom_site_label_2
_geom_bond_distance
_geom_bond_site_symmetry_2
_geom_bond_publ_flag
P1 O1 1.5224(17) . ?
P1 C1 1.769(2) . ?
P1 C3 1.785(2) . ?
P1 C9 1.790(3) . ?
O1 Al1 1.8168(18) . ?
Al1 O2 1.8077(18) . ?
Al1 C28 1.946(3) . ?
Al1 C27 1.948(3) . ?
N1 N2 1.335(3) . ?
N1 C1 1.353(3) . ?
C1 C2 1.397(3) . ?
P2 O2 1.5141(18) . ?
P2 C2 1.771(2) . ?
P2 C15 1.784(3) . ?
P2 C21 1.787(3) . ?
N2 N3 1.340(3) . ?
C2 N3 1.349(3) . ?
C3 C8 1.386(3) . ?
C3 C4 1.393(3) . ?
C4 C5 1.369(4) . ?
C5 C6 1.376(4) . ?
C6 C7 1.378(4) . ?
C7 C8 1.373(4) . ?
C9 C14 1.386(3) . ?
C9 C10 1.393(3) . ?
C10 C11 1.378(4) . ?
C11 C12 1.376(4) . ?
C12 C13 1.374(4) . ?
C13 C14 1.382(4) . ?
C15 C16 1.387(4) . ?
C15 C20 1.394(4) . ?
C16 C17 1.384(4) . ?
C17 C18 1.364(4) . ?
C18 C19 1.375(4) . ?
C19 C20 1.385(4) . ?
C21 C26 1.386(4) . ?
C21 C22 1.387(4) . ?
C22 C23 1.375(4) . ?
C23 C24 1.376(4) . ?
C24 C25 1.380(4) . ?
C25 C26 1.377(4) . ?

loop_
_geom_torsion_atom_site_label_1
_geom_torsion_atom_site_label_2
_geom_torsion_atom_site_label_3
_geom_torsion_atom_site_label_4
_geom_torsion
_geom_torsion_site_symmetry_1
_geom_torsion_site_symmetry_2
_geom_torsion_site_symmetry_3
_geom_torsion_site_symmetry_4
_geom_torsion_publ_flag
C1 P1 O1 Al1 -52.6(2) . . . . ?
C3 P1 O1 Al1 -171.50(17) . . . . ?
C9 P1 O1 Al1 69.7(2) . . . . ?
P1 O1 Al1 O2 48.1(2) . . . . ?
P1 O1 Al1 C28 163.42(19) . . . . ?
P1 O1 Al1 C27 -63.7(2) . . . . ?
N2 N1 C1 C2 0.0(3) . . . . ?
N2 N1 C1 P1 -178.46(17) . . . . ?
O1 P1 C1 N1 -174.89(18) . . . . ?
C3 P1 C1 N1 -55.3(2) . . . . ?
C9 P1 C1 N1 62.9(2) . . . . ?
O1 P1 C1 C2 7.1(3) . . . . ?
C3 P1 C1 C2 126.7(2) . . . . ?
C9 P1 C1 C2 -115.0(3) . . . . ?
C2 P2 O2 Al1 -51.3(2) . . . . ?
C15 P2 O2 Al1 71.2(2) . . . . ?
C21 P2 O2 Al1 -170.02(19) . . . . ?
O1 Al1 O2 P2 23.8(2) . . . . ?
C28 Al1 O2 P2 -89.9(2) . . . . ?
C27 Al1 O2 P2 139.1(2) . . . . ?
C1 N1 N2 N3 -0.1(3) . . . . ?
N1 C1 C2 N3 0.1(3) . . . . ?
P1 C1 C2 N3 178.3(2) . . . . ?
N1 C1 C2 P2 179.7(2) . . . . ?
P1 C1 C2 P2 -2.1(4) . . . . ?
O2 P2 C2 N3 -153.46(19) . . . . ?
C15 P2 C2 N3 83.0(2) . . . . ?
C21 P2 C2 N3 -34.1(2) . . . . ?
O2 P2 C2 C1 27.0(3) . . . . ?
C15 P2 C2 C1 -96.6(3) . . . . ?
C21 P2 C2 C1 146.3(2) . . . . ?
N1 N2 N3 C2 0.2(3) . . . . ?
C1 C2 N3 N2 -0.2(3) . . . . ?
P2 C2 N3 N2 -179.86(17) . . . . ?
O1 P1 C3 C8 98.7(2) . . . . ?
C1 P1 C3 C8 -22.3(2) . . . . ?
C9 P1 C3 C8 -141.6(2) . . . . ?
O1 P1 C3 C4 -76.1(2) . . . . ?
C1 P1 C3 C4 162.9(2) . . . . ?
C9 P1 C3 C4 43.5(2) . . . . ?
C8 C3 C4 C5 -1.1(4) . . . . ?
P1 C3 C4 C5 173.9(2) . . . . ?
C3 C4 C5 C6 0.6(5) . . . . ?
C4 C5 C6 C7 0.0(5) . . . . ?
C5 C6 C7 C8 -0.1(4) . . . . ?
C6 C7 C8 C3 -0.4(4) . . . . ?
C4 C3 C8 C7 1.0(4) . . . . ?
P1 C3 C8 C7 -173.83(19) . . . . ?
O1 P1 C9 C14 -155.54(19) . . . . ?
C1 P1 C9 C14 -32.6(2) . . . . ?
C3 P1 C9 C14 85.4(2) . . . . ?
O1 P1 C9 C10 25.9(2) . . . . ?
C1 P1 C9 C10 148.9(2) . . . . ?
C3 P1 C9 C10 -93.1(2) . . . . ?
C14 C9 C10 C11 -1.3(4) . . . . ?
P1 C9 C10 C11 177.3(2) . . . . ?
C9 C10 C11 C12 1.3(4) . . . . ?
C10 C11 C12 C13 -0.5(5) . . . . ?
C11 C12 C13 C14 -0.3(4) . . . . ?
C12 C13 C14 C9 0.3(4) . . . . ?
C10 C9 C14 C13 0.5(4) . . . . ?
P1 C9 C14 C13 -178.0(2) . . . . ?
O2 P2 C15 C16 -150.92(19) . . . . ?
C2 P2 C15 C16 -27.3(2) . . . . ?
C21 P2 C15 C16 89.8(2) . . . . ?
O2 P2 C15 C20 33.5(2) . . . . ?
C2 P2 C15 C20 157.13(19) . . . . ?
C21 P2 C15 C20 -85.8(2) . . . . ?
C20 C15 C16 C17 1.8(4) . . . . ?
P2 C15 C16 C17 -173.8(2) . . . . ?
C15 C16 C17 C18 -0.1(4) . . . . ?
C16 C17 C18 C19 -2.0(4) . . . . ?
C17 C18 C19 C20 2.3(5) . . . . ?
C18 C19 C20 C15 -0.6(4) . . . . ?
C16 C15 C20 C19 -1.4(4) . . . . ?
P2 C15 C20 C19 174.2(2) . . . . ?
O2 P2 C21 C26 18.3(2) . . . . ?
C2 P2 C21 C26 -102.7(2) . . . . ?
C15 P2 C21 C26 139.1(2) . . . . ?
O2 P2 C21 C22 -162.8(2) . . . . ?
C2 P2 C21 C22 76.2(2) . . . . ?
C15 P2 C21 C22 -42.0(2) . . . . ?
C26 C21 C22 C23 1.4(4) . . . . ?
P2 C21 C22 C23 -177.5(2) . . . . ?
C21 C22 C23 C24 -0.9(5) . . . . ?
C22 C23 C24 C25 -0.4(5) . . . . ?
C23 C24 C25 C26 1.2(5) . . . . ?
C24 C25 C26 C21 -0.7(5) . . . . ?
C22 C21 C26 C25 -0.6(4) . . . . ?
P2 C21 C26 C25 178.3(2) . . . . ?
